data_4501569
loop_
_publ_author_name
'Hulvey, Zeric'
'Furman, Joshua D.'
'Turner, Sara A.'
'Tang, Min'
'Cheetham, Anthony K.'

_publ_section_title
;
 Dimensionality Trends in Metal&#x2212;Organic Frameworks Containing
 Perfluorinated or Nonfluorinated Benzenedicarboxylates
;
_journal_issue 5
_journal_name_full 'Crystal Growth &amp; Design'
_journal_page_first 2041
_journal_paper_doi 10.1021/cg100121n
_journal_volume 10
_journal_year 2010
_chemical_formula_sum 'C20 H16 Co N2 O4'
_chemical_formula_weight 407.29
_chemical_name_common Cobalt-bipyridylethane-isophthalate
_chemical_name_systematic
; 
 ? 
;
_space_group_IT_number 2
_symmetry_cell_setting triclinic
_symmetry_space_group_name_Hall '-P 1'
_symmetry_space_group_name_H-M 'P -1'
_atom_sites_solution_hydrogens geom
_atom_sites_solution_primary direct
_atom_sites_solution_secondary difmap
_audit_creation_method SHELXL-97
_cell_angle_alpha 78.760(4)
_cell_angle_beta 69.287(4)
_cell_angle_gamma 85.352(4)
_cell_formula_units_Z 2
_cell_length_a 10.0719(14)
_cell_length_b 10.0962(16)
_cell_length_c 10.0938(14)
_cell_measurement_temperature 293(2)
_cell_volume 941.6(2)
_computing_cell_refinement 'Bruker XSCANS'
_computing_data_collection 'Bruker XSCANS'
_computing_data_reduction 'Bruker SHELXTL'
_computing_molecular_graphics 'Bruker SHELXTL'
_computing_publication_material 'Bruker SHELXTL'
_computing_structure_refinement 'SHELXL-97 (Sheldrick, 1997)'
_computing_structure_solution 'SHELXS-97 (Sheldrick, 1990)'
_diffrn_ambient_temperature 293(2)
_diffrn_detector_area_resol_mean 0
_diffrn_measured_fraction_theta_full 0.972
_diffrn_measured_fraction_theta_max 0.972
_diffrn_measurement_device_type 'Area Detector CCD'
_diffrn_measurement_method 'Phi and Omega Scans'
_diffrn_radiation_monochromator graphite
_diffrn_radiation_source 'fine-focus sealed tube'
_diffrn_radiation_type MoK\a
_diffrn_radiation_wavelength 0.71073
_diffrn_reflns_av_R_equivalents 0.2509
_diffrn_reflns_av_sigmaI/netI 0.2521
_diffrn_reflns_limit_h_max 11
_diffrn_reflns_limit_h_min -12
_diffrn_reflns_limit_k_max 12
_diffrn_reflns_limit_k_min -12
_diffrn_reflns_limit_l_max 12
_diffrn_reflns_limit_l_min -12
_diffrn_reflns_number 8107
_diffrn_reflns_theta_full 26.37
_diffrn_reflns_theta_max 26.37
_diffrn_reflns_theta_min 2.06
_diffrn_standards_decay_% 0
_diffrn_standards_interval_count 0
_diffrn_standards_number 0
_exptl_absorpt_coefficient_mu 0.939
_exptl_absorpt_correction_T_max 0.909
_exptl_absorpt_correction_T_min 0.563
_exptl_absorpt_correction_type multi-scan
_exptl_absorpt_process_details sadabs
_exptl_crystal_colour purple
_exptl_crystal_density_diffrn 1.437
_exptl_crystal_density_method 'not measured'
_exptl_crystal_description block
_exptl_crystal_F_000 418
_exptl_crystal_size_max 0.5
_exptl_crystal_size_mid 0.4
_exptl_crystal_size_min 0.1
_refine_diff_density_max 1.304
_refine_diff_density_min -0.644
_refine_diff_density_rms 0.135
_refine_ls_extinction_method none
_refine_ls_goodness_of_fit_ref 0.802
_refine_ls_hydrogen_treatment constr
_refine_ls_matrix_type full
_refine_ls_number_parameters 245
_refine_ls_number_reflns 3739
_refine_ls_number_restraints 120
_refine_ls_restrained_S_all 0.789
_refine_ls_R_factor_all 0.1509
_refine_ls_R_factor_gt 0.0773
_refine_ls_shift/su_max 0.000
_refine_ls_shift/su_mean 0.000
_refine_ls_structure_factor_coef Fsqd
_refine_ls_weighting_details 'calc w=1/[\s^2^(Fo^2^)+(0.1000P)^2^+0.0000P] where P=(Fo^2^+2Fc^2^)/3'
_refine_ls_weighting_scheme calc
_refine_ls_wR_factor_gt 0.1829
_refine_ls_wR_factor_ref 0.2431
_reflns_number_gt 1772
_reflns_number_total 3739
_reflns_threshold_expression >2sigma(I)
_cod_data_source_file cg100121n_si_002.cif
_cod_data_source_block compound_2
_cod_depositor_comments
;
The following automatic conversions were performed:

'_symmetry_cell_setting' value 'Triclinic' changed to 'triclinic'
according to /home/saulius/struct/CIF-dictionaries/cif_core.dic
dictionary named 'cif_core.dic' version 2.4.2 from 2011-04-26.

Automatic conversion script
Id: cif_fix_values 1715 2011-07-08 13:25:40Z adriana 
;
_cod_original_sg_symbol_H-M P-1
_cod_original_formula_sum 'C20 H16 Co1 N2 O4'
_cod_database_code 4501569

loop_
_symmetry_equiv_pos_as_xyz
'x, y, z'
'-x, -y, -z'

loop_
_atom_site_label
_atom_site_type_symbol
_atom_site_fract_x
_atom_site_fract_y
_atom_site_fract_z
_atom_site_U_iso_or_equiv
_atom_site_adp_type
_atom_site_occupancy
_atom_site_symmetry_multiplicity
_atom_site_calc_flag
_atom_site_refinement_flags
Co1 Co 0.46014(9) 0.37368(8) 0.35846(8) 0.0319(4) Uani 1 1 d .
N1 N 0.6405(5) 0.2363(5) 0.3471(5) 0.0308(12) Uani 1 1 d .
N2 N 1.2861(5) -0.4818(5) 0.3576(5) 0.0312(12) Uani 1 1 d .
O1 O 0.6503(5) 0.7771(4) -0.3036(4) 0.0390(11) Uani 1 1 d .
O2 O 0.4985(4) 0.6352(4) -0.1352(4) 0.0359(11) Uani 1 1 d .
O3 O 0.5917(5) 0.5247(4) 0.3303(4) 0.0385(11) Uani 1 1 d .
O4 O 0.6203(4) 0.6978(4) 0.4243(4) 0.0342(10) Uani 1 1 d .
C1 C 0.6674(7) 0.8788(6) 0.1620(7) 0.0395(17) Uani 1 1 d U
H1 H 0.6822 0.9117 0.2355 0.047 Uiso 1 1 calc R
C2 C 0.6821(7) 0.9629(6) 0.0307(7) 0.0416(17) Uani 1 1 d U
H2 H 0.7096 1.0520 0.0145 0.050 Uiso 1 1 calc R
C3 C 0.6549(7) 0.9116(6) -0.0775(6) 0.0396(17) Uani 1 1 d U
H3 H 0.6632 0.9683 -0.1645 0.048 Uiso 1 1 calc R
C4 C 0.6165(7) 0.7804(6) -0.0569(6) 0.0319(14) Uani 1 1 d U
C5 C 0.6038(6) 0.6978(6) 0.0736(6) 0.0310(14) Uani 1 1 d U
H5 H 0.5767 0.6086 0.0886 0.037 Uiso 1 1 calc R
C6 C 0.6298(6) 0.7432(6) 0.1814(6) 0.0273(13) Uani 1 1 d U
C7 C 0.6104(6) 0.6483(6) 0.3231(6) 0.0284(14) Uani 1 1 d U
C8 C 0.5861(7) 0.7298(6) -0.1706(6) 0.0304(14) Uani 1 1 d U
C9 C 0.7614(7) 0.2528(7) 0.2354(7) 0.0464(18) Uani 1 1 d U
H9 H 0.7697 0.3273 0.1625 0.056 Uiso 1 1 calc R
C10 C 0.8754(7) 0.1634(7) 0.2232(7) 0.050(2) Uani 1 1 d U
H10 H 0.9577 0.1789 0.1430 0.060 Uiso 1 1 calc R
C11 C 0.8679(6) 0.0518(6) 0.3290(7) 0.0353(15) Uani 1 1 d U
C12 C 0.7427(7) 0.0371(6) 0.4472(7) 0.0419(18) Uani 1 1 d U
H12 H 0.7318 -0.0355 0.5225 0.050 Uiso 1 1 calc R
C13 C 0.6349(7) 0.1312(6) 0.4518(7) 0.0427(18) Uani 1 1 d U
H13 H 0.5530 0.1207 0.5330 0.051 Uiso 1 1 calc R
C14 C 0.9900(7) -0.0496(6) 0.3181(8) 0.0484(19) Uani 1 1 d U
H14A H 1.0558 -0.0350 0.2197 0.073 Uiso 1 1 calc R
H14B H 1.0401 -0.0323 0.3790 0.073 Uiso 1 1 calc R
C15 C 0.9473(8) -0.1917(7) 0.3592(11) 0.073(3) Uani 1 1 d U
H15A H 0.9009 -0.2099 0.2954 0.109 Uiso 1 1 calc R
H15B H 0.8781 -0.2052 0.4560 0.109 Uiso 1 1 calc R
C16 C 1.0669(7) -0.2926(7) 0.3549(9) 0.050(2) Uani 1 1 d U
C17 C 1.1540(8) -0.3357(7) 0.2331(9) 0.067(3) Uani 1 1 d U
H17 H 1.1418 -0.3015 0.1457 0.080 Uiso 1 1 calc R
C18 C 1.2592(7) -0.4287(7) 0.2381(8) 0.053(2) Uani 1 1 d U
H18 H 1.3155 -0.4566 0.1528 0.064 Uiso 1 1 calc R
C19 C 1.2046(7) -0.4364(7) 0.4748(8) 0.0489(19) Uani 1 1 d U
H19 H 1.2196 -0.4703 0.5610 0.059 Uiso 1 1 calc R
C20 C 1.0969(8) -0.3401(7) 0.4752(9) 0.059(2) Uani 1 1 d U
H20 H 1.0454 -0.3085 0.5597 0.071 Uiso 1 1 calc R

loop_
_atom_site_aniso_label
_atom_site_aniso_U_11
_atom_site_aniso_U_22
_atom_site_aniso_U_33
_atom_site_aniso_U_23
_atom_site_aniso_U_13
_atom_site_aniso_U_12
Co1 0.0434(6) 0.0316(5) 0.0216(5) -0.0027(3) -0.0156(4) 0.0098(4)
N1 0.044(3) 0.025(3) 0.021(3) 0.001(2) -0.011(2) 0.007(2)
N2 0.036(3) 0.028(3) 0.035(3) -0.006(2) -0.020(2) 0.007(2)
O1 0.056(3) 0.038(2) 0.025(2) -0.004(2) -0.017(2) -0.004(2)
O2 0.048(3) 0.034(2) 0.028(2) -0.0033(19) -0.018(2) -0.001(2)
O3 0.059(3) 0.024(2) 0.034(2) -0.0005(18) -0.020(2) 0.000(2)
O4 0.046(3) 0.038(2) 0.021(2) -0.0037(19) -0.0162(19) 0.0051(19)
C1 0.056(4) 0.039(4) 0.022(3) -0.001(3) -0.014(3) -0.005(3)
C2 0.055(4) 0.029(3) 0.043(4) 0.001(3) -0.021(3) -0.008(3)
C3 0.056(4) 0.041(4) 0.015(3) 0.008(3) -0.015(3) 0.017(3)
C4 0.038(4) 0.032(4) 0.030(3) -0.005(3) -0.019(3) 0.001(3)
C5 0.042(4) 0.029(3) 0.024(3) -0.002(3) -0.015(3) -0.002(3)
C6 0.031(3) 0.032(3) 0.019(3) -0.003(2) -0.011(2) 0.006(3)
C7 0.027(3) 0.031(3) 0.032(3) -0.015(3) -0.013(3) 0.006(3)
C8 0.043(4) 0.023(3) 0.027(3) -0.004(3) -0.014(3) 0.004(3)
C9 0.058(5) 0.042(4) 0.033(4) 0.004(3) -0.015(4) 0.008(3)
C10 0.041(4) 0.052(4) 0.037(4) 0.006(3) 0.002(3) 0.002(3)
C11 0.033(4) 0.029(3) 0.043(4) -0.004(3) -0.014(3) 0.003(3)
C12 0.052(4) 0.025(3) 0.039(4) 0.001(3) -0.010(3) 0.014(3)
C13 0.048(4) 0.035(4) 0.031(4) -0.002(3) -0.001(3) 0.008(3)
C14 0.037(4) 0.039(4) 0.061(5) -0.002(4) -0.014(3) 0.010(3)
C15 0.046(5) 0.039(4) 0.132(9) -0.015(5) -0.033(5) 0.013(4)
C16 0.036(4) 0.033(4) 0.079(6) -0.004(4) -0.023(4) 0.002(3)
C17 0.067(5) 0.058(5) 0.068(6) 0.013(4) -0.033(5) 0.030(4)
C18 0.047(4) 0.058(5) 0.043(4) 0.004(4) -0.014(3) 0.024(4)
C19 0.052(4) 0.051(4) 0.047(4) -0.019(4) -0.021(4) 0.026(4)
C20 0.055(5) 0.055(5) 0.072(6) -0.030(4) -0.024(4) 0.026(4)

loop_
_atom_type_symbol
_atom_type_description
_atom_type_scat_dispersion_real
_atom_type_scat_dispersion_imag
_atom_type_scat_source
C C 0.0033 0.0016 'International Tables Vol C Tables 4.2.6.8 and 6.1.1.4'
H H 0.0000 0.0000 'International Tables Vol C Tables 4.2.6.8 and 6.1.1.4'
N N 0.0061 0.0033 'International Tables Vol C Tables 4.2.6.8 and 6.1.1.4'
O O 0.0106 0.0060 'International Tables Vol C Tables 4.2.6.8 and 6.1.1.4'
Co Co 0.3494 0.9721 'International Tables Vol C Tables 4.2.6.8 and 6.1.1.4'

loop_
_geom_angle_atom_site_label_1
_geom_angle_atom_site_label_2
_geom_angle_atom_site_label_3
_geom_angle
_geom_angle_site_symmetry_1
_geom_angle_site_symmetry_3
O3 Co1 O4 106.52(17) . 2_666
O3 Co1 O2 98.79(17) . 2_665
O4 Co1 O2 154.07(17) 2_666 2_665
O3 Co1 N1 87.30(18) . .
O4 Co1 N1 88.36(17) 2_666 .
O2 Co1 N1 87.25(16) 2_665 .
O3 Co1 N2 90.85(18) . 1_465
O4 Co1 N2 94.81(17) 2_666 1_465
O2 Co1 N2 90.31(17) 2_665 1_465
N1 Co1 N2 176.68(18) . 1_465
O3 Co1 O1 159.19(17) . 2_665
O4 Co1 O1 94.14(16) 2_666 2_665
O2 Co1 O1 60.41(15) 2_665 2_665
N1 Co1 O1 90.87(18) . 2_665
N2 Co1 O1 89.89(17) 1_465 2_665
C9 N1 C13 116.7(5) . .
C9 N1 Co1 121.7(4) . .
C13 N1 Co1 121.5(4) . .
C19 N2 C18 115.3(5) . .
C19 N2 Co1 122.2(4) . 1_645
C18 N2 Co1 122.4(4) . 1_645
C8 O1 Co1 88.4(3) . 2_665
C8 O2 Co1 91.2(3) . 2_665
C7 O3 Co1 149.5(4) . .
C7 O4 Co1 128.8(4) . 2_666
C2 C1 C6 118.8(6) . .
C2 C1 H1 120.6 . .
C6 C1 H1 120.6 . .
C1 C2 C3 119.5(6) . .
C1 C2 H2 120.3 . .
C3 C2 H2 120.3 . .
C4 C3 C2 121.2(6) . .
C4 C3 H3 119.4 . .
C2 C3 H3 119.4 . .
C3 C4 C5 118.6(6) . .
C3 C4 C8 120.2(5) . .
C5 C4 C8 121.1(5) . .
C6 C5 C4 122.1(6) . .
C6 C5 H5 118.9 . .
C4 C5 H5 118.9 . .
C5 C6 C1 119.7(5) . .
C5 C6 C7 119.4(5) . .
C1 C6 C7 120.8(5) . .
O4 C7 O3 124.3(6) . .
O4 C7 C6 117.3(5) . .
O3 C7 C6 118.4(5) . .
O2 C8 O1 120.0(6) . .
O2 C8 C4 119.0(5) . .
O1 C8 C4 121.0(6) . .
N1 C9 C10 122.7(6) . .
N1 C9 H9 118.7 . .
C10 C9 H9 118.7 . .
C11 C10 C9 120.7(6) . .
C11 C10 H10 119.7 . .
C9 C10 H10 119.7 . .
C10 C11 C12 116.3(6) . .
C10 C11 C14 122.1(6) . .
C12 C11 C14 121.6(6) . .
C13 C12 C11 119.4(6) . .
C13 C12 H12 120.3 . .
C11 C12 H12 120.3 . .
N1 C13 C12 124.1(6) . .
N1 C13 H13 117.9 . .
C12 C13 H13 117.9 . .
C15 C14 C11 114.7(6) . .
C15 C14 H14A 108.6 . .
C11 C14 H14A 108.6 . .
C15 C14 H14B 108.6 . .
C11 C14 H14B 108.6 . .
H14A C14 H14B 107.6 . .
C14 C15 C16 115.0(6) . .
C14 C15 H15A 108.5 . .
C16 C15 H15A 108.5 . .
C14 C15 H15B 108.5 . .
C16 C15 H15B 108.5 . .
H15A C15 H15B 107.5 . .
C20 C16 C17 116.1(7) . .
C20 C16 C15 119.7(8) . .
C17 C16 C15 124.1(8) . .
C16 C17 C18 120.7(8) . .
C16 C17 H17 119.7 . .
C18 C17 H17 119.7 . .
N2 C18 C17 124.0(7) . .
N2 C18 H18 118.0 . .
C17 C18 H18 118.0 . .
N2 C19 C20 123.0(7) . .
N2 C19 H19 118.5 . .
C20 C19 H19 118.5 . .
C16 C20 C19 120.8(7) . .
C16 C20 H20 119.6 . .
C19 C20 H20 119.6 . .

loop_
_geom_bond_atom_site_label_1
_geom_bond_atom_site_label_2
_geom_bond_distance
_geom_bond_site_symmetry_2
Co1 O3 2.013(4) .
Co1 O4 2.051(4) 2_666
Co1 O2 2.161(4) 2_665
Co1 N1 2.178(5) .
Co1 N2 2.189(5) 1_465
Co1 O1 2.214(4) 2_665
N1 C9 1.331(8) .
N1 C13 1.332(7) .
N2 C19 1.321(8) .
N2 C18 1.331(8) .
N2 Co1 2.189(5) 1_645
O1 C8 1.278(7) .
O1 Co1 2.214(4) 2_665
O2 C8 1.265(7) .
O2 Co1 2.161(4) 2_665
O3 C7 1.262(7) .
O4 C7 1.258(7) .
O4 Co1 2.051(4) 2_666
C1 C2 1.394(9) .
C1 C6 1.409(8) .
C1 H1 0.9300 .
C2 C3 1.411(9) .
C2 H2 0.9300 .
C3 C4 1.366(9) .
C3 H3 0.9300 .
C4 C5 1.385(8) .
C4 C8 1.475(8) .
C5 C6 1.370(8) .
C5 H5 0.9300 .
C6 C7 1.516(8) .
C9 C10 1.387(9) .
C9 H9 0.9300 .
C10 C11 1.380(8) .
C10 H10 0.9300 .
C11 C12 1.390(8) .
C11 C14 1.521(8) .
C12 C13 1.378(9) .
C12 H12 0.9300 .
C13 H13 0.9300 .
C14 C15 1.468(9) .
C14 H14A 0.9700 .
C14 H14B 0.9700 .
C15 C16 1.507(9) .
C15 H15A 0.9700 .
C15 H15B 0.9700 .
C16 C20 1.344(11) .
C16 C17 1.362(10) .
C17 C18 1.366(9) .
C17 H17 0.9300 .
C18 H18 0.9300 .
C19 C20 1.396(9) .
C19 H19 0.9300 .
C20 H20 0.9300 .
